data_8101325
loop_
_publ_author_name
'Thu\'ery, Pierre'
'Nierlich, Martine'
'Hall, Annegret K.'
'Harrowfield, Jack M.'
'Asfari, Zouhair'
'Vicens, Jacques'

_publ_section_title
;
Crystal structure of tetra[(methoxycarbonyl)methoxy]-p-tert-butylthiacalix
[4]arene, C~52~H~64~O~12~S~4~
;
_journal_issue 4
_journal_name_full 'Zeitschrift f\"ur Kristallographie - New Crystal Structures'
_journal_page_first 493
_journal_page_last 495
_journal_volume 215
_journal_year 2000
_chemical_formula_sum 'C52 H64 O12 S4'
_chemical_formula_weight 1009.27
_chemical_melting_point 398.5(5)
_space_group_IT_number 2
_symmetry_cell_setting triclinic
_symmetry_space_group_name_Hall '-P 1'
_symmetry_space_group_name_H-M 'P -1'
_cell_angle_alpha 77.005(2)
_cell_angle_beta 85.8330(10)
_cell_angle_gamma 65.372(2)
_cell_formula_units_Z 2
_cell_length_a 11.9539(4)
_cell_length_b 14.0875(3)
_cell_length_c 18.2336(7)
_cell_measurement_temperature 273(2)
_cell_volume 2718.98(15)
_diffrn_ambient_temperature 273(2)
_exptl_crystal_density_diffrn 1.233
_refine_ls_R_factor_obs 0.0722
_refine_ls_wR_factor_obs 0.1877
_cod_depositor_comments
;
The following automatic conversions were performed:

'_chemical_melting_point' value '398-399' was changed to '398.5(5)' -
the average value was taken and precision was estimated.

Automatic conversion script
Id: cif_fix_values 1646 2011-03-28 12:23:43Z adriana 
;
_cod_database_code 8101325

loop_
_symmetry_equiv_pos_as_xyz
'x, y, z'
'-x, -y, -z'

loop_
_atom_site_aniso_label
_atom_site_aniso_U_11
_atom_site_aniso_U_22
_atom_site_aniso_U_33
_atom_site_aniso_U_23
_atom_site_aniso_U_13
_atom_site_aniso_U_12
S1 0.0538(5) 0.0366(5) 0.0455(5) -0.0073(3) -0.0071(3) -0.0221(3)
S2 0.0625(5) 0.0356(5) 0.0422(4) -0.0086(3) 0.0055(4) -0.0203(4)
S3 0.0358(4) 0.0347(4) 0.0463(4) -0.0084(3) 0.0030(3) -0.0104(3)
S4 0.0505(5) 0.0330(5) 0.0497(5) -0.0085(3) 0.0079(3) -0.0099(3)
O1 0.0441(12) 0.0337(12) 0.0593(14) -0.0068(10) -0.0066(10) -0.0060(9)
O2 0.048(2) 0.092(3) 0.119(3) -0.047(2) 0.007(2) -0.028(2)
O3 0.072(2) 0.071(2) 0.092(2) -0.015(2) 0.003(2) -0.028(2)
O4 0.0405(12) 0.0420(13) 0.0517(13) -0.0168(10) 0.0005(9) -0.0154(9)
O5 0.064(2) 0.135(3) 0.089(2) -0.061(2) 0.024(2) -0.056(2)
O6 0.0530(15) 0.065(2) 0.067(2) -0.0265(13) -0.0079(12) -0.0211(12)
O7 0.0441(12) 0.0345(12) 0.0512(13) -0.0095(9) -0.0027(9) -0.0196(9)
O8 0.077(2) 0.049(2) 0.088(2) -0.0064(15) 0.007(2) -0.0009(15)
O9 0.0493(14) 0.050(2) 0.080(2) -0.0212(13) 0.0130(12) -0.0225(11)
O10 0.0379(11) 0.0424(13) 0.0476(12) -0.0131(9) 0.0019(9) -0.0163(9)
C1 0.037(2) 0.030(2) 0.050(2) -0.0061(12) -0.0030(13) -0.0098(12)
C2 0.041(2) 0.031(2) 0.047(2) -0.0085(12) 0.0003(13) -0.0097(12)
C3 0.044(2) 0.040(2) 0.044(2) -0.0090(13) -0.0027(13) -0.0077(13)
C4 0.043(2) 0.042(2) 0.048(2) -0.0134(14) -0.0021(14) -0.0091(13)
C5 0.042(2) 0.037(2) 0.047(2) -0.0140(13) 0.0010(13) -0.0104(13)
C6 0.041(2) 0.033(2) 0.046(2) -0.0068(12) -0.0035(13) -0.0163(12)
C7 0.042(2) 0.066(3) 0.067(2) -0.012(2) -0.013(2) -0.003(2)
C8 0.050(2) 0.060(3) 0.079(3) -0.026(2) -0.010(2) -0.017(2)
C9 0.119(5) 0.109(5) 0.114(5) -0.009(4) 0.008(4) -0.067(4)
C10 0.049(2) 0.060(2) 0.053(2) -0.017(2) -0.008(2) 0.008(2)
C14 0.045(2) 0.041(2) 0.042(2) -0.0111(12) 0.0007(13) -0.0210(13)
C15 0.041(2) 0.040(2) 0.041(2) -0.0138(12) 0.0031(12) -0.0181(13)
C16 0.051(2) 0.037(2) 0.041(2) -0.0097(12) 0.0051(13) -0.0204(13)
C17 0.056(2) 0.047(2) 0.048(2) -0.0123(14) 0.0043(15) -0.031(2)
C18 0.054(2) 0.055(2) 0.053(2) -0.007(2) -0.005(2) -0.031(2)
C19 0.047(2) 0.047(2) 0.052(2) -0.0061(14) -0.0078(14) -0.0200(15)
C20 0.044(2) 0.050(2) 0.045(2) -0.0113(14) -0.0023(13) -0.0176(14)
C21 0.052(2) 0.051(2) 0.054(2) -0.014(2) -0.002(2) -0.024(2)
C22 0.060(3) 0.105(4) 0.103(4) -0.042(3) -0.015(2) -0.035(3)
C23 0.074(3) 0.080(3) 0.102(4) 0.012(3) -0.033(3) -0.050(3)
C27 0.045(2) 0.035(2) 0.046(2) -0.0091(12) 0.0034(13) -0.0158(13)
C28 0.039(2) 0.027(2) 0.047(2) -0.0073(12) -0.0012(12) -0.0131(12)
C29 0.0369(15) 0.034(2) 0.044(2) -0.0076(12) -0.0002(12) -0.0125(12)
C30 0.048(2) 0.038(2) 0.049(2) -0.0145(13) 0.0020(14) -0.0187(13)
C31 0.052(2) 0.041(2) 0.055(2) -0.0119(14) 0.0028(15) -0.0246(15)
C32 0.056(2) 0.042(2) 0.051(2) -0.0107(14) 0.0088(15) -0.0262(15)
C33 0.048(2) 0.052(2) 0.053(2) -0.017(2) -0.0035(15) -0.022(2)
C34 0.044(2) 0.045(2) 0.057(2) -0.0131(15) -0.0069(15) -0.0137(14)
C35 0.057(2) 0.083(3) 0.086(3) -0.025(2) 0.020(2) -0.034(2)
C36 0.084(3) 0.063(3) 0.067(2) -0.020(2) 0.008(2) -0.051(2)
C40 0.0367(15) 0.037(2) 0.042(2) -0.0126(12) 0.0041(12) -0.0119(12)
C41 0.0327(14) 0.037(2) 0.040(2) -0.0133(12) 0.0030(11) -0.0108(11)
C42 0.041(2) 0.038(2) 0.042(2) -0.0095(12) 0.0031(13) -0.0113(13)
C43 0.034(2) 0.047(2) 0.049(2) -0.0063(14) 0.0001(13) -0.0076(13)
C44 0.041(2) 0.054(2) 0.051(2) -0.0059(15) 0.0006(14) -0.0196(15)
C45 0.045(2) 0.043(2) 0.052(2) -0.0057(14) 0.0003(14) -0.0206(14)
C46 0.043(2) 0.043(2) 0.058(2) -0.0133(14) 0.0093(14) -0.0196(14)
C47 0.038(2) 0.058(2) 0.047(2) -0.015(2) 0.0042(13) -0.0179(15)
C48 0.083(3) 0.106(4) 0.087(3) -0.057(3) 0.040(3) -0.041(3)
C49 0.047(2) 0.080(3) 0.092(3) 0.014(2) -0.015(2) -0.032(2)

loop_
_atom_site_label
_atom_site_type_symbol
_atom_site_fract_x
_atom_site_fract_y
_atom_site_fract_z
_atom_site_U_iso_or_equiv
_atom_site_thermal_displace_type
_atom_site_occupancy
_atom_site_calc_flag
_atom_site_refinement_flags
_atom_site_disorder_group
S1 S 0.56295(8) 0.47716(7) 0.38046(5) 0.0439(2) Uani 1 d . .
S2 S 0.66996(8) 0.04630(7) 0.48296(5) 0.0469(3) Uani 1 d . .
S3 S 0.87753(7) 0.01364(6) 0.20424(4) 0.0405(2) Uani 1 d . .
S4 S 0.66370(8) 0.44589(6) 0.08218(5) 0.0473(3) Uani 1 d . .
O1 O 0.7042(2) 0.3731(2) 0.24924(14) 0.0493(6) Uani 1 d . .
O2 O 0.9835(3) 0.3709(3) 0.2015(2) 0.0829(10) Uani 1 d . .
O3 O 0.8138(3) 0.5219(3) 0.1930(2) 0.0788(9) Uani 1 d . .
O4 O 0.7193(2) 0.2472(2) 0.45365(13) 0.0441(5) Uani 1 d . .
O5 O 0.9373(3) 0.2352(3) 0.4897(2) 0.0857(11) Uani 1 d . .
O6 O 0.8601(2) 0.3100(2) 0.5882(2) 0.0601(7) Uani 1 d . .
O7 O 0.8153(2) 0.0927(2) 0.34930(13) 0.0418(5) Uani 1 d . .
O8 O 1.1091(3) -0.0684(2) 0.3514(2) 0.0815(10) Uani 1 d . .
O9 O 1.0451(2) 0.1070(2) 0.3062(2) 0.0584(7) Uani 1 d . .
O10 O 0.8732(2) 0.2301(2) 0.14656(12) 0.0422(5) Uani 1 d . .
O11A O 1.0109(39) 0.0904(40) 0.0468(30) 0.042(13) Uiso 0.08(2) d P .
O12A O 1.1319(40) 0.1446(74) 0.0224(35) 0.070(22) Uiso 0.08(2) d PD .
O11B O -.0004(13) 0.0719(7) 0.0648(7) 0.049(3) Uiso 0.52(5) d P .
O12B O 1.0951(14) 0.1763(10) 0.0010(8) 0.046(3) Uiso 0.52(5) d PD .
O11C O 1.0297(16) 0.0695(7) 0.0764(9) 0.049(3) Uiso 0.40(4) d P .
O12C O 1.0701(16) 0.1942(13) -0.0129(9) 0.055(3) Uiso 0.40(4) d P .
C1 C 0.6028(3) 0.4679(2) 0.2293(2) 0.0405(7) Uani 1 d . .
C2 C 0.5672(3) 0.5053(3) 0.1533(2) 0.0415(7) Uani 1 d . .
C3 C 0.4568(3) 0.5946(3) 0.1307(2) 0.0459(8) Uani 1 d . .
H3 H 0.4332(3) 0.6173(3) 0.0800(2) 0.055 Uiso 1 calc R .
C4 C 0.3819(3) 0.6499(3) 0.1823(2) 0.0465(8) Uani 1 d D .
C5 C 0.4190(3) 0.6125(3) 0.2575(2) 0.0430(7) Uani 1 d . .
H5 H 0.3704(3) 0.6490(3) 0.2929(2) 0.052 Uiso 1 calc R .
C6 C 0.5269(3) 0.5219(2) 0.2817(2) 0.0397(7) Uani 1 d . .
C7 C 0.8127(3) 0.3714(4) 0.2786(2) 0.0648(11) Uani 1 d . .
H7A H 0.8672(3) 0.2980(4) 0.3001(2) 0.078 Uiso 1 calc R .
H7B H 0.7901(3) 0.4105(4) 0.3188(2) 0.078 Uiso 1 calc R .
C8 C 0.8802(4) 0.4190(4) 0.2205(3) 0.0626(10) Uani 1 d . .
C9 C 0.8690(7) 0.5741(6) 0.1337(4) 0.110(2) Uani 1 d . .
H9A H 0.8210(31) 0.6500(7) 0.1241(23) 0.165 Uiso 1 calc R .
H9B H 0.8715(49) 0.5487(34) 0.0887(10) 0.165 Uiso 1 calc R .
H9C H 0.9512(20) 0.5585(39) 0.1489(14) 0.165 Uiso 1 calc R .
C10 C 0.2594(3) 0.7467(3) 0.1586(2) 0.0631(11) Uani 1 d D .
C11A C 0.1574(8) 0.7450(10) 0.2112(7) 0.106(4) Uiso 0.59(1) d PDU .
C12A C 0.2296(6) 0.7735(6) 0.0751(3) 0.058(2) Uiso 0.59(1) d PDU .
C13A C 0.2705(9) 0.8468(6) 0.1740(6) 0.091(3) Uiso 0.59(1) d PDU .
C11B C 0.1533(9) 0.7094(13) 0.1837(11) 0.101(5) Uiso 0.41(1) d PDU .
C12B C 0.2643(14) 0.8073(12) 0.0788(6) 0.095(5) Uiso 0.41(1) d PDU .
C13B C 0.2191(13) 0.8219(10) 0.2106(9) 0.101(5) Uiso 0.41(1) d PDU .
C14 C 0.5193(3) 0.3678(3) 0.3994(2) 0.0408(7) Uani 1 d . .
C15 C 0.6022(3) 0.2649(3) 0.4333(2) 0.0394(7) Uani 1 d . .
C16 C 0.5678(3) 0.1801(3) 0.4411(2) 0.0422(7) Uani 1 d . .
C17 C 0.4515(3) 0.1987(3) 0.4170(2) 0.0468(8) Uani 1 d . .
H17 H 0.4302(3) 0.1412(3) 0.4215(2) 0.056 Uiso 1 calc R .
C18 C 0.3661(3) 0.3011(3) 0.3864(2) 0.0516(8) Uani 1 d D .
C19 C 0.4020(3) 0.3843(3) 0.3788(2) 0.0488(8) Uani 1 d . .
H19 H 0.3457(3) 0.4537(3) 0.3592(2) 0.059 Uiso 1 calc R .
C20 C 0.7262(3) 0.2770(3) 0.5220(2) 0.0465(8) Uani 1 d . .
H20A H 0.7109(3) 0.2286(3) 0.5643(2) 0.056 Uiso 1 calc R .
H20B H 0.6651(3) 0.3489(3) 0.5214(2) 0.056 Uiso 1 calc R .
C21 C 0.8538(3) 0.2714(3) 0.5289(2) 0.0508(8) Uani 1 d . .
C22 C 0.9812(4) 0.2986(5) 0.6059(3) 0.084(2) Uani 1 d . .
H22A H 0.9790(10) 0.3218(33) 0.6519(13) 0.127 Uiso 1 calc R .
H22B H 1.0072(17) 0.3415(27) 0.5658(12) 0.127 Uiso 1 calc R .
H22C H 1.0379(9) 0.2250(7) 0.6120(24) 0.127 Uiso 1 calc R .
C23 C 0.2359(4) 0.3240(4) 0.3614(3) 0.082(2) Uani 1 d D .
C24A C 0.1740(11) 0.4264(10) 0.3047(8) 0.088(4) Uiso 0.42(2) d PDU .
C25A C 0.2250(12) 0.2247(9) 0.3497(10) 0.085(4) Uiso 0.42(2) d PDU .
C26A C 0.1490(10) 0.3740(15) 0.4269(9) 0.105(4) Uiso 0.42(2) d PDU .
C24B C 0.2062(15) 0.3976(14) 0.2825(7) 0.101(5) Uiso 0.33(1) d PDU .
C25B C 0.2071(10) 0.2260(8) 0.3799(10) 0.047(3) Uiso 0.33(1) d PDU .
C26B C 0.1391(10) 0.4085(14) 0.3977(12) 0.104(5) Uiso 0.33(1) d PDU .
C24C C 0.2351(16) 0.3532(17) 0.2729(5) 0.084(5) Uiso 0.25(1) d PDU .
C25C C 0.1936(16) 0.2398(15) 0.4074(10) 0.087(5) Uiso 0.25(1) d PDU .
C26C C 0.1422(11) 0.4318(11) 0.3655(13) 0.095(5) Uiso 0.25(1) d PDU .
C27 C 0.7020(3) -0.0120(3) 0.4019(2) 0.0424(7) Uani 1 d . .
C28 C 0.7730(3) 0.0177(2) 0.3444(2) 0.0380(7) Uani 1 d . .
C29 C 0.7942(3) -0.0260(2) 0.2809(2) 0.0392(7) Uani 1 d . .
C30 C 0.7496(3) -0.1023(3) 0.2775(2) 0.0437(7) Uani 1 d . .
H30 H 0.7670(3) -0.1331(3) 0.2357(2) 0.052 Uiso 1 calc R .
C31 C 0.6806(3) -0.1338(3) 0.3339(2) 0.0473(8) Uani 1 d D .
C32 C 0.6573(3) -0.0864(3) 0.3965(2) 0.0476(8) Uani 1 d . .
H32 H 0.6106(3) -0.1054(3) 0.4353(2) 0.057 Uiso 1 calc R .
C33 C 0.9230(3) 0.0532(3) 0.3971(2) 0.0499(8) Uani 1 d . .
H33A H 0.9260(3) -0.0081(3) 0.4354(2) 0.060 Uiso 1 calc R .
H33B H 0.9196(3) 0.1082(3) 0.4222(2) 0.060 Uiso 1 calc R .
C34 C 1.0361(3) 0.0215(3) 0.3503(2) 0.0496(8) Uani 1 d . .
C35 C 1.1413(4) 0.0876(4) 0.2525(3) 0.0735(12) Uani 1 d . .
H35A H 1.1469(24) 0.1536(6) 0.2291(16) 0.110 Uiso 1 calc R .
H35B H 1.1234(18) 0.0577(29) 0.2147(12) 0.110 Uiso 1 calc R .
H35C H 1.2181(7) 0.0383(24) 0.2776(5) 0.110 Uiso 1 calc R .
C36 C 0.6302(4) -0.2159(3) 0.3280(2) 0.0632(10) Uani 1 d D .
C37A C 0.6699(13) -0.2632(11) 0.2606(6) 0.084(3) Uiso 0.47(1) d PDU .
C38A C 0.4848(6) -0.1564(8) 0.3343(6) 0.066(3) Uiso 0.47(1) d PDU .
C39A C 0.6736(12) -0.3075(7) 0.3986(6) 0.086(3) Uiso 0.47(1) d PDU .
C37B C 0.6274(16) -0.2246(13) 0.2453(5) 0.031(4) Uiso 0.21(1) d PDU .
C38B C 0.5058(9) -0.1928(13) 0.3620(9) 0.058(5) Uiso 0.21(1) d PDU .
C39B C 0.7142(17) -0.3257(7) 0.3741(9) 0.106(7) Uiso 0.21(1) d PDU .
C37C C 0.5780(15) -0.1920(13) 0.2472(6) 0.070(4) Uiso 0.32(1) d PDU .
C38C C 0.5423(12) -0.2288(12) 0.3867(7) 0.078(4) Uiso 0.32(1) d PDU .
C39C C 0.7417(12) -0.3283(7) 0.3417(9) 0.088(4) Uiso 0.32(1) d PDU .
C40 C 0.7530(3) 0.1284(3) 0.1549(2) 0.0391(7) Uani 1 d . .
C41 C 0.7637(3) 0.2256(2) 0.1323(2) 0.0371(6) Uani 1 d . .
C42 C 0.6605(3) 0.3170(3) 0.1017(2) 0.0419(7) Uani 1 d . .
C43 C 0.5523(3) 0.3091(3) 0.0874(2) 0.0469(8) Uani 1 d . .
H43 H 0.4850(3) 0.3706(3) 0.0657(2) 0.056 Uiso 1 calc R .
C44 C 0.5420(3) 0.2119(3) 0.1047(2) 0.0499(8) Uani 1 d D .
C45 C 0.6433(3) 0.1228(3) 0.1394(2) 0.0465(8) Uani 1 d . .
H45 H 0.6379(3) 0.0571(3) 0.1528(2) 0.056 Uiso 1 calc R .
C46 C 0.9392(3) 0.2545(3) 0.0827(2) 0.0473(8) Uani 1 d . .
H46A H 0.9935(3) 0.2832(3) 0.0967(2) 0.057 Uiso 1 calc R .
H46B H 0.8816(3) 0.3089(3) 0.0442(2) 0.057 Uiso 1 calc R .
C47 C 1.0145(3) 0.1570(3) 0.0507(2) 0.0475(8) Uani 1 d D .
C48 C 1.1613(5) 0.0976(5) -0.0417(3) 0.087(2) Uani 1 d D .
C49 C 0.4275(4) 0.1988(3) 0.0819(3) 0.0755(14) Uani 1 d D .
C50A C 0.4164(18) 0.2189(18) -0.0031(6) 0.093(5) Uiso 0.26(2) d PDU .
C51A C 0.4319(16) 0.0883(10) 0.1122(11) 0.065(4) Uiso 0.26(2) d PDU .
C52A C 0.3121(9) 0.2925(14) 0.1039(12) 0.085(5) Uiso 0.26(2) d PDU .
C50B C 0.4544(13) 0.1727(17) 0.0009(6) 0.082(3) Uiso 0.51(1) d PDU .
C51B C 0.4041(11) 0.1108(11) 0.1356(8) 0.062(3) Uiso 0.51(1) d PDU .
C52B C 0.3138(7) 0.3040(6) 0.0700(10) 0.063(3) Uiso 0.51(1) d PDU .
C50C C 0.4655(18) 0.1300(16) 0.0223(10) 0.086(6) Uiso 0.23(2) d PDU .
C51C C 0.3842(16) 0.1437(17) 0.1551(8) 0.067(5) Uiso 0.23(2) d PDU .
C52C C 0.3330(12) 0.3027(12) 0.0387(11) 0.084(6) Uiso 0.23(2) d PDU .

loop_
_geom_bond_atom_site_label_1
_geom_bond_atom_site_label_2
_geom_bond_distance
_geom_bond_site_symmetry_2
_geom_bond_publ_flag
S1 C14 1.780(3) . ?
S1 C6 1.790(3) . ?
S2 C16 1.788(3) . ?
S2 C27 1.790(3) . ?
S3 C29 1.780(3) . ?
S3 C40 1.781(3) . ?
S4 C2 1.783(3) . ?
S4 C42 1.786(3) . ?
O1 C1 1.371(4) . ?
O1 C7 1.428(5) . ?
O2 C8 1.205(5) . ?
O3 C8 1.325(5) . ?
O3 C9 1.445(7) . ?
O4 C15 1.379(4) . ?
O4 C20 1.419(4) . ?
O5 C21 1.185(5) . ?
O6 C21 1.334(4) . ?
O6 C22 1.441(5) . ?
O7 C28 1.369(4) . ?
O7 C33 1.441(4) . ?
O8 C34 1.198(5) . ?
O9 C34 1.330(5) . ?
O9 C35 1.433(5) . ?
O10 C41 1.382(4) . ?
O10 C46 1.418(4) . ?
O11A C47 0.97(5) . ?
O12A C47 1.414(11) . ?
O12A C48 1.423(11) . ?
O11B C47 1.252(13) . ?
O12B C47 1.344(6) . ?
O12B C48 1.425(7) . ?
O11C C47 1.156(10) . ?
O12C C47 1.402(11) . ?
O12C C48 1.523(13) . ?
C1 C6 1.392(5) . ?
C1 C2 1.397(5) . ?
C2 C3 1.398(4) . ?
C3 C4 1.386(5) . ?
C4 C5 1.386(5) . ?
C4 C10 1.534(4) . ?
C5 C6 1.394(4) . ?
C7 C8 1.493(7) . ?
C10 C13B 1.488(8) . ?
C10 C11A 1.501(8) . ?
C10 C12A 1.514(6) . ?
C10 C12B 1.523(8) . ?
C10 C13A 1.556(7) . ?
C10 C11B 1.568(9) . ?
C14 C19 1.388(5) . ?
C14 C15 1.397(5) . ?
C15 C16 1.393(5) . ?
C16 C17 1.389(5) . ?
C17 C18 1.388(5) . ?
C18 C19 1.385(5) . ?
C18 C23 1.534(5) . ?
C20 C21 1.507(5) . ?
C23 C26C 1.480(9) . ?
C23 C24A 1.499(8) . ?
C23 C25A 1.519(8) . ?
C23 C26B 1.513(9) . ?
C23 C25B 1.518(8) . ?
C23 C25C 1.535(9) . ?
C23 C24B 1.538(9) . ?
C23 C24C 1.571(9) . ?
C23 C26A 1.609(9) . ?
C27 C32 1.385(5) . ?
C27 C28 1.402(4) . ?
C28 C29 1.390(4) . ?
C29 C30 1.400(5) . ?
C30 C31 1.382(5) . ?
C31 C32 1.403(5) . ?
C31 C36 1.536(5) . ?
C33 C34 1.503(5) . ?
C36 C37A 1.482(8) . ?
C36 C38C 1.480(8) . ?
C36 C38B 1.502(9) . ?
C36 C39B 1.533(10) . ?
C36 C37B 1.544(8) . ?
C36 C39A 1.544(8) . ?
C36 C37C 1.551(8) . ?
C36 C39C 1.567(9) . ?
C36 C38A 1.593(7) . ?
C40 C41 1.395(5) . ?
C40 C45 1.399(5) . ?
C41 C42 1.395(4) . ?
C42 C43 1.390(5) . ?
C43 C44 1.390(5) . ?
C44 C45 1.389(5) . ?
C44 C49 1.552(5) . ?
C46 C47 1.513(5) . ?
C49 C52C 1.507(9) . ?
C49 C51B 1.509(7) . ?
C49 C50A 1.517(9) . ?
C49 C51A 1.510(8) . ?
C49 C52B 1.519(7) . ?
C49 C50C 1.538(9) . ?
C49 C51C 1.556(9) . ?
C49 C52A 1.563(9) . ?
C49 C50B 1.581(8) . ?
